data_1570987
loop_
_publ_author_name
'Dunstan, Maja A.'
'Giansiracusa, Marcus J.'
'Calvello, Simone'
'Sorace, Lorenzo'
'Krause-Heuer, Anwen M'
'Soncini, Alessandro'
'Mole, Richard A.'
'Boskovic, Colette'

_publ_section_title
;
 <i>Ab initio</i>-based determination of lanthanoid-radical exchange as
 visualised by inelastic neutron scattering.
;
_journal_issue 12
_journal_name_full 'Chemical science'
_journal_page_first 4466
_journal_page_last 4477
_journal_paper_doi 10.1039/d3sc04229d
_journal_volume 15
_journal_year 2024
_chemical_formula_moiety 'C32 H40 B2 Er N12 O2'
_chemical_formula_sum 'C32 H40 B2 Er N12 O2'
_chemical_formula_weight 813.64
_chemical_name_systematic erbium(III)bis(tris-pyrazolylborato)(3,5-di-tert-butylsemiquinonato)
_space_group_crystal_system monoclinic
_space_group_IT_number 14
_space_group_name_Hall '-P 2ybc'
_space_group_name_H-M_alt 'P 1 21/c 1'
_atom_sites_solution_hydrogens geom
_audit_creation_date 2022-01-10
_audit_creation_method
;
Olex2 1.2
(compiled 2018.05.29 svn.r3508 for OlexSys, GUI svn.r5506)
;
_audit_update_record
;
2023-08-10 deposited with the CCDC.	2024-02-13 downloaded from the CCDC.
;
_cell_angle_alpha 90
_cell_angle_beta 98.3210(10)
_cell_angle_gamma 90
_cell_formula_units_Z 4
_cell_length_a 12.59650(10)
_cell_length_b 14.87660(10)
_cell_length_c 19.51760(10)
_cell_measurement_reflns_used 32510
_cell_measurement_temperature 99.99(10)
_cell_measurement_theta_max 77.8430
_cell_measurement_theta_min 3.5550
_cell_volume 3618.96(4)
_computing_cell_refinement 'CrysAlisPro 1.171.40.14a (Rigaku OD, 2018)'
_computing_data_collection 'CrysAlisPro 1.171.40.14a (Rigaku OD, 2018)'
_computing_data_reduction 'CrysAlisPro 1.171.40.14a (Rigaku OD, 2018)'
_computing_molecular_graphics 'Olex2 (Dolomanov et al., 2009)'
_computing_publication_material 'Olex2 (Dolomanov et al., 2009)'
_computing_structure_refinement 'ShelXL (Sheldrick, 2015)'
_computing_structure_solution 'SHELXT 2018/2 (Sheldrick, 2018)'
_diffrn_ambient_environment N~2~
_diffrn_ambient_temperature 99.99(10)
_diffrn_detector 'CCD plate'
_diffrn_detector_type HyPix
_diffrn_measured_fraction_theta_full 1.000
_diffrn_measured_fraction_theta_max 0.990
_diffrn_measurement_details
;
List of Runs (angles in degrees, time in seconds):

  # Type    Start    End  Width  t~exp~   \w     \q     \k     \f   Frames
#--------------------------------------------------------------------------
  1  \w    -30.00  25.00   0.50    0.41    --  -48.30  19.00-120.00  110
  2  \w    -69.00  19.00   0.50    0.41    --  -48.30  77.00 -60.00  176
  3  \w      2.00  61.00   0.50    0.41    --   48.30 -57.00 150.00  118
  4  \w     43.00  91.00   0.50    0.41    --   48.30-125.00  30.00   96
  5  \w     44.00  71.00   0.50    1.64    --  107.75 -61.00  90.00   54
  6  \w     52.00  78.00   0.50    1.64    --  107.75 -94.00  90.00   52
  7  \w     81.00 106.00   0.50    1.64    --  107.75 -94.00  90.00   50
  8  \w     83.00 110.00   0.50    1.64    --  107.75-125.00  60.00   54
  9  \w     74.00 106.00   0.50    1.64    --  107.75 -94.00  60.00   64
 10  \w     78.00 106.00   0.50    1.64    --  107.75 -94.00   0.00   56
 11  \w     81.00 107.00   0.50    1.64    --  107.75-125.00 -60.00   52
 12  \w     74.00 101.00   0.50    1.64    --  107.75 -77.00 -60.00   54
 13  \w     72.00 106.00   0.50    1.64    --  107.75 -94.00 -60.00   68
 14  \w     55.00 107.00   0.50    1.64    --  107.75-108.00 -49.52  104
 15  \w     64.00 106.00   0.50    1.64    --  107.75 -97.00  39.47   84
 16  \w     59.00  95.00   0.50    1.64    --  107.75 -77.00 -30.00   72
 17  \w     38.00  64.00   0.50    1.64    --  107.75 -77.00  30.00   52
 18  \w     36.00  63.00   0.50    1.64    --  107.75 -94.00  60.00   54
 19  \w     42.00 105.00   0.50    1.64    --  107.75 -94.00 120.00  126
 20  \w     67.00 106.00   0.50    1.64    --  107.75 -98.00 170.00   78
 21  \w     37.00  65.00   0.50    1.64    --  107.75-125.00  60.00   56
 22  \w     43.00  69.00   0.50    1.64    --  107.75 -94.00   0.00   52
 23  \w     42.00  69.00   0.50    1.64    --  107.75 -61.00 -60.00   54
 24  \w     40.00  67.00   0.50    1.64    --  107.75 -94.00 -60.00   54
 25  \w     37.00  70.00   0.50    1.64    --  107.75 -77.00 -60.00   66
 26  \w     56.00  88.00   0.50    1.64    --  107.75 -77.00-120.00   64
 27  \w     81.00 106.00   0.50    1.64    --  107.75 -94.00-150.00   50
 28  \w     78.00 105.00   0.50    1.64    --  107.75 -94.00-180.00   54
 29  \w     55.00  91.00   0.50    1.64    --  107.75 -77.00-150.00   72
 30  \w     41.00  69.00   0.50    1.64    --  107.75 -61.00-150.00   56
 31  \w     53.00  91.00   0.50    1.64    --  107.75 -77.00-180.00   76
 32  \w     39.00  74.00   0.50    1.64    --  107.75 -94.00-180.00   70
 33  \w     39.00  64.00   0.50    1.64    --  107.75 -94.00-150.00   50
 34  \w     98.00 155.00   0.50    1.64    --  107.75  15.00   0.00  114
 35  \w     98.00 153.00   0.50    1.64    --  107.75  30.00 -60.00  110
 36  \w    103.00 174.00   0.50    1.64    --  107.75  30.00-150.00  142
 37  \w    104.00 174.00   0.50    1.64    --  107.75  30.00 -90.00  140
 38  \w     97.00 163.00   0.50    1.64    --  107.75  15.00-180.00  132
 39  \w     99.00 166.00   0.50    1.64    --  107.75  30.00-120.00  134
 40  \w     97.00 164.00   0.50    1.64    --  107.75  15.00  30.00  134
 41  \w     97.00 155.00   0.50    1.64    --  107.75  15.00 150.00  116
 42  \w    100.00 150.00   0.50    1.64    --  107.75  30.00  90.00  100
 43  \w     36.00  61.00   0.50    1.64    --  107.75 -61.00  30.00   50
 44  \w     39.00  65.00   0.50    1.64    --  107.75 -61.00  60.00   52
 45  \w     36.00  69.00   0.50    1.64    --  107.75 -61.00 120.00   66
 46  \w     40.00  66.00   0.50    1.64    --  107.75 -77.00 150.00   52
 47  \w     37.00  62.00   0.50    1.64    --  107.75 -77.00  60.00   50
 48  \w     36.00  61.00   0.50    1.64    --  107.75 -61.00   0.00   50
 49  \w   -114.00 -40.00   0.50    0.41    --  -48.30 -77.00 120.00  148
 50  \w   -114.00  10.00   0.50    0.41    --  -48.30   0.00  90.00  248
 51  \w   -136.00-111.00   0.50    1.64    --  -86.25 -45.00  90.00   50
;
_diffrn_measurement_device 'four-circle diffractometer'
_diffrn_measurement_device_type 'XtaLAB Synergy, Dualflex, HyPix'
_diffrn_measurement_method '\w scans'
_diffrn_orient_matrix_type 'CrysAlisPro convention (1999,Acta A55,543-557)'
_diffrn_orient_matrix_UB_11 0.1057828000
_diffrn_orient_matrix_UB_12 0.0520785000
_diffrn_orient_matrix_UB_13 0.0195141000
_diffrn_orient_matrix_UB_21 -0.0636144000
_diffrn_orient_matrix_UB_22 0.0881895000
_diffrn_orient_matrix_UB_23 0.0020162000
_diffrn_orient_matrix_UB_31 -0.0065223000
_diffrn_orient_matrix_UB_32 -0.0155073000
_diffrn_orient_matrix_UB_33 0.0772991000
_diffrn_radiation_monochromator mirror
_diffrn_radiation_probe x-ray
_diffrn_radiation_type CuK\a
_diffrn_radiation_wavelength 1.54184
_diffrn_reflns_av_R_equivalents 0.0342
_diffrn_reflns_av_unetI/netI 0.0205
_diffrn_reflns_Laue_measured_fraction_full 1.000
_diffrn_reflns_Laue_measured_fraction_max 0.990
_diffrn_reflns_limit_h_max 15
_diffrn_reflns_limit_h_min -15
_diffrn_reflns_limit_k_max 18
_diffrn_reflns_limit_k_min -18
_diffrn_reflns_limit_l_max 24
_diffrn_reflns_limit_l_min -17
_diffrn_reflns_number 54321
_diffrn_reflns_point_group_measured_fraction_full 1.000
_diffrn_reflns_point_group_measured_fraction_max 0.990
_diffrn_reflns_theta_full 67.684
_diffrn_reflns_theta_max 78.074
_diffrn_reflns_theta_min 3.546
_diffrn_source 'micro-focus sealed X-ray tube'
_diffrn_source_type 'PhotonJet (Cu) X-ray Source'
_exptl_absorpt_coefficient_mu 4.683
_exptl_absorpt_correction_T_max 1.000
_exptl_absorpt_correction_T_min 0.817
_exptl_absorpt_correction_type gaussian
_exptl_absorpt_process_details
;
CrysAlisPro 1.171.40.14a (Rigaku Oxford Diffraction, 2018)
Numerical absorption correction based on gaussian integration over
			a multifaceted crystal model
Empirical absorption correction using spherical harmonics,
 implemented in SCALE3 ABSPACK scaling algorithm.
;
_exptl_crystal_colour 'dark blue'
_exptl_crystal_colour_modifier dark
_exptl_crystal_colour_primary blue
_exptl_crystal_density_diffrn 1.493
_exptl_crystal_description rhombohedral
_exptl_crystal_F_000 1640
_exptl_crystal_preparation 'Reactino of KTp, dbsq-, and Er(III) nitrate hexahydrate in methanol.'
_exptl_crystal_recrystallization_method 'Crystallisation from n-hexane at -18C.'
_exptl_crystal_size_max 0.133
_exptl_crystal_size_mid 0.079
_exptl_crystal_size_min 0.038
_refine_diff_density_max 0.824
_refine_diff_density_min -0.950
_refine_diff_density_rms 0.071
_refine_ls_extinction_method none
_refine_ls_goodness_of_fit_ref 1.069
_refine_ls_hydrogen_treatment constr
_refine_ls_matrix_type full
_refine_ls_number_parameters 448
_refine_ls_number_reflns 7666
_refine_ls_number_restraints 0
_refine_ls_restrained_S_all 1.069
_refine_ls_R_factor_all 0.0270
_refine_ls_R_factor_gt 0.0262
_refine_ls_shift/su_max 0.002
_refine_ls_shift/su_mean 0.000
_refine_ls_structure_factor_coef Fsqd
_refine_ls_weighting_details 'w=1/[\s^2^(Fo^2^)+(0.0326P)^2^+3.9293P] where P=(Fo^2^+2Fc^2^)/3'
_refine_ls_weighting_scheme calc
_refine_ls_wR_factor_gt 0.0683
_refine_ls_wR_factor_ref 0.0689
_reflns_Friedel_coverage 0.000
_reflns_number_gt 7387
_reflns_number_total 7666
_reflns_threshold_expression 'I > 2\s(I)'
_cod_data_source_file d3sc04229d3.cif
_cod_data_source_block er-dbsq
_cod_depositor_comments 'Adding full bibliography for 1570987--1570990.cif.'
_cod_database_code 1570987
_shelx_shelxl_version_number 2018/3
_chemical_oxdiff_formula 'Er C32 H40 O2 N12 B2'
_shelx_space_group_comment
;
The symmetry employed for this shelxl refinement is uniquely defined
by the following loop, which should always be used as a source of
symmetry information in preference to the above space-group names.
They are only intended as comments.
;
_reflns_odcompleteness_completeness 99.90
_reflns_odcompleteness_iscentric 1
_reflns_odcompleteness_theta 74.33
_olex2_refinement_description
;
1. Fixed Uiso
 At 1.2 times of:
  All B(H) groups, All C(H) groups
 At 1.5 times of:
  All C(H,H,H) groups
2.a Ternary CH refined with riding coordinates:
 B1(H1A), B2(H2A)
2.b Aromatic/amide H refined with riding coordinates:
 C1(H1), C2(H2), C3(H3), C4(H4), C5(H5), C6(H6), C7(H7), C8(H8), C9(H9),
 C10(H10), C11(H11), C12(H12), C13(H13), C14(H14), C15(H15), C16(H16), C17(H17),
  C18(H18), C22(H22), C23(H23)
2.c Idealised Me refined as rotating group:
 C26(H26A,H26B,H26C), C27(H27A,H27B,H27C), C28(H28A,H28B,H28C), C30(H30A,H30B,
 H30C), C31(H31A,H31B,H31C), C32(H32A,H32B,H32C)
;
_olex2_submission_special_instructions 'No special instructions were received'
_oxdiff_exptl_absorpt_empirical_details
;
Empirical correction (ABSPACK) includes:
- Absorption correction using spherical harmonics
- Frame scaling
;
_oxdiff_exptl_absorpt_empirical_full_max 1.816
_oxdiff_exptl_absorpt_empirical_full_min 0.763

loop_
_space_group_symop_operation_xyz
'x, y, z'
'-x, y+1/2, -z+1/2'
'-x, -y, -z'
'x, -y-1/2, z-1/2'

loop_
_atom_site_label
_atom_site_type_symbol
_atom_site_fract_x
_atom_site_fract_y
_atom_site_fract_z
_atom_site_U_iso_or_equiv
_atom_site_adp_type
_atom_site_occupancy
_atom_site_site_symmetry_order
_atom_site_calc_flag
_atom_site_refinement_flags_posn
_atom_site_refinement_flags_adp
_atom_site_refinement_flags_occupancy
_atom_site_disorder_assembly
_atom_site_disorder_group
Er1 Er 0.77328(2) 0.73849(2) 0.34275(2) 0.01925(5) Uani 1 1 d . . . . .
O1 O 0.59423(12) 0.76759(10) 0.33765(7) 0.0218(3) Uani 1 1 d . . . . .
O2 O 0.67896(12) 0.67076(11) 0.24640(7) 0.0245(3) Uani 1 1 d . . . . .
N1 N 0.70773(15) 0.59482(13) 0.38883(10) 0.0287(4) Uani 1 1 d . . . . .
N2 N 0.72604(15) 0.57537(14) 0.45818(10) 0.0299(4) Uani 1 1 d . . . . .
N3 N 0.92396(14) 0.66150(13) 0.41535(10) 0.0258(4) Uani 1 1 d . . . . .
N4 N 0.91674(15) 0.62935(13) 0.47985(10) 0.0265(4) Uani 1 1 d . . . . .
N5 N 0.74474(15) 0.77749(13) 0.46021(9) 0.0241(4) Uani 1 1 d . . . . .
N6 N 0.76961(15) 0.72383(14) 0.51702(10) 0.0278(4) Uani 1 1 d . . . . .
N7 N 0.73911(14) 0.86969(12) 0.26080(9) 0.0225(3) Uani 1 1 d . . . . .
N8 N 0.81980(14) 0.91539(12) 0.23594(8) 0.0217(3) Uani 1 1 d . . . . .
N9 N 0.90241(15) 0.72081(13) 0.26177(9) 0.0239(4) Uani 1 1 d . . . . .
N10 N 0.95281(14) 0.78969(12) 0.23346(9) 0.0218(3) Uani 1 1 d . . . . .
N11 N 0.91298(14) 0.85536(12) 0.37965(9) 0.0218(3) Uani 1 1 d . . . . .
N12 N 0.96996(14) 0.89697(12) 0.33408(9) 0.0214(3) Uani 1 1 d . . . . .
C1 C 0.6348(2) 0.53411(17) 0.36124(14) 0.0367(5) Uani 1 1 d . . . . .
H1 H 0.606962 0.530541 0.313405 0.044 Uiso 1 1 calc R . . . .
C2 C 0.6053(2) 0.47738(19) 0.41163(17) 0.0458(7) Uani 1 1 d . . . . .
H2 H 0.555039 0.429445 0.405525 0.055 Uiso 1 1 calc R . . . .
C3 C 0.6648(2) 0.50567(18) 0.47222(15) 0.0396(6) Uani 1 1 d . . . . .
H3 H 0.663011 0.480246 0.516686 0.048 Uiso 1 1 calc R . . . .
C4 C 1.02882(18) 0.65883(16) 0.40925(13) 0.0303(5) Uani 1 1 d . . . . .
H4 H 1.058056 0.677379 0.369317 0.036 Uiso 1 1 calc R . . . .
C5 C 1.08888(18) 0.62524(17) 0.46928(13) 0.0332(5) Uani 1 1 d . . . . .
H5 H 1.164335 0.616601 0.478257 0.040 Uiso 1 1 calc R . . . .
C6 C 1.01483(19) 0.60737(16) 0.51263(12) 0.0312(5) Uani 1 1 d . . . . .
H6 H 1.030204 0.583491 0.558134 0.037 Uiso 1 1 calc R . . . .
C7 C 0.71084(17) 0.85544(16) 0.48377(11) 0.0276(4) Uani 1 1 d . . . . .
H7 H 0.687783 0.905705 0.455459 0.033 Uiso 1 1 calc R . . . .
C8 C 0.71399(19) 0.85282(19) 0.55533(12) 0.0332(5) Uani 1 1 d . . . . .
H8 H 0.694896 0.899292 0.584626 0.040 Uiso 1 1 calc R . . . .
C9 C 0.7508(2) 0.76829(18) 0.57417(12) 0.0332(5) Uani 1 1 d . . . . .
H9 H 0.761202 0.744962 0.619960 0.040 Uiso 1 1 calc R . . . .
C10 C 0.64792(18) 0.91118(15) 0.23328(11) 0.0263(4) Uani 1 1 d . . . . .
H10 H 0.578188 0.893870 0.241331 0.032 Uiso 1 1 calc R . . . .
C11 C 0.66922(19) 0.98274(16) 0.19148(11) 0.0287(5) Uani 1 1 d . . . . .
H11 H 0.618968 1.022496 0.166268 0.034 Uiso 1 1 calc R . . . .
C12 C 0.77903(18) 0.98333(15) 0.19468(11) 0.0257(4) Uani 1 1 d . . . . .
H12 H 0.819284 1.024649 0.171675 0.031 Uiso 1 1 calc R . . . .
C13 C 0.92895(18) 0.64591(16) 0.23028(12) 0.0281(4) Uani 1 1 d . . . . .
H13 H 0.905259 0.587244 0.239924 0.034 Uiso 1 1 calc R . . . .
C14 C 0.99592(18) 0.66556(16) 0.18150(12) 0.0294(5) Uani 1 1 d . . . . .
H14 H 1.025904 0.624687 0.152171 0.035 Uiso 1 1 calc R . . . .
C15 C 1.00904(18) 0.75725(15) 0.18516(12) 0.0257(4) Uani 1 1 d . . . . .
H15 H 1.050815 0.791983 0.158138 0.031 Uiso 1 1 calc R . . . .
C16 C 0.96308(17) 0.87687(15) 0.44295(11) 0.0246(4) Uani 1 1 d . . . . .
H16 H 0.941421 0.856922 0.485049 0.029 Uiso 1 1 calc R . . . .
C17 C 1.05073(17) 0.93212(15) 0.43877(11) 0.0264(4) Uani 1 1 d . . . . .
H17 H 1.098838 0.956935 0.475943 0.032 Uiso 1 1 calc R . . . .
C18 C 1.05261(17) 0.94301(14) 0.36915(11) 0.0246(4) Uani 1 1 d . . . . .
H18 H 1.103705 0.977326 0.349017 0.029 Uiso 1 1 calc R . . . .
C19 C 0.52933(17) 0.73296(14) 0.28801(11) 0.0207(4) Uani 1 1 d . . . . .
C20 C 0.57686(16) 0.68229(14) 0.23589(10) 0.0212(4) Uani 1 1 d . . . . .
C21 C 0.41441(17) 0.74106(14) 0.28181(11) 0.0213(4) Uani 1 1 d . . . . .
C22 C 0.50968(17) 0.64911(14) 0.17655(10) 0.0222(4) Uani 1 1 d . . . . .
H22 H 0.540391 0.617683 0.141859 0.027 Uiso 1 1 calc R . . . .
C23 C 0.35541(16) 0.70646(15) 0.22318(10) 0.0226(4) Uani 1 1 d . . . . .
H23 H 0.279564 0.712208 0.218073 0.027 Uiso 1 1 calc R . . . .
C24 C 0.40121(16) 0.66206(14) 0.16898(10) 0.0211(4) Uani 1 1 d . . . . .
C25 C 0.36341(17) 0.78450(16) 0.34034(11) 0.0256(4) Uani 1 1 d . . . . .
C26 C 0.3999(2) 0.73257(17) 0.40795(12) 0.0335(5) Uani 1 1 d . . . . .
H26A H 0.379428 0.669226 0.401590 0.050 Uiso 1 1 calc GR . . . .
H26B H 0.365374 0.758291 0.445376 0.050 Uiso 1 1 calc GR . . . .
H26C H 0.477954 0.737162 0.419904 0.050 Uiso 1 1 calc GR . . . .
C27 C 0.39723(19) 0.88346(16) 0.34877(12) 0.0301(5) Uani 1 1 d . . . . .
H27A H 0.475467 0.887210 0.360157 0.045 Uiso 1 1 calc GR . . . .
H27B H 0.363855 0.910646 0.386117 0.045 Uiso 1 1 calc GR . . . .
H27C H 0.373954 0.915706 0.305411 0.045 Uiso 1 1 calc GR . . . .
C28 C 0.2410(2) 0.7806(2) 0.32547(14) 0.0401(6) Uani 1 1 d . . . . .
H28A H 0.215904 0.814394 0.283121 0.060 Uiso 1 1 calc GR . . . .
H28B H 0.210623 0.806989 0.364358 0.060 Uiso 1 1 calc GR . . . .
H28C H 0.217830 0.717819 0.319398 0.060 Uiso 1 1 calc GR . . . .
C29 C 0.32500(17) 0.63002(15) 0.10545(10) 0.0226(4) Uani 1 1 d . . . . .
C30 C 0.38622(18) 0.58888(15) 0.05072(10) 0.0253(4) Uani 1 1 d . . . . .
H30A H 0.434975 0.633866 0.035885 0.038 Uiso 1 1 calc GR . . . .
H30B H 0.335117 0.569496 0.010769 0.038 Uiso 1 1 calc GR . . . .
H30C H 0.427717 0.536973 0.070523 0.038 Uiso 1 1 calc GR . . . .
C31 C 0.24895(17) 0.55899(16) 0.12815(11) 0.0260(4) Uani 1 1 d . . . . .
H31A H 0.290297 0.505891 0.145659 0.039 Uiso 1 1 calc GR . . . .
H31B H 0.195923 0.541895 0.088493 0.039 Uiso 1 1 calc GR . . . .
H31C H 0.212054 0.583799 0.164812 0.039 Uiso 1 1 calc GR . . . .
C32 C 0.25920(19) 0.71071(16) 0.07313(11) 0.0280(4) Uani 1 1 d . . . . .
H32A H 0.214602 0.734195 0.106237 0.042 Uiso 1 1 calc GR . . . .
H32B H 0.213151 0.691358 0.030894 0.042 Uiso 1 1 calc GR . . . .
H32C H 0.308009 0.757903 0.061684 0.042 Uiso 1 1 calc GR . . . .
B1 B 0.8092(2) 0.62693(19) 0.50920(13) 0.0292(5) Uani 1 1 d . . . . .
H1A H 0.820539 0.592532 0.560789 0.035 Uiso 1 1 calc R . . . .
B2 B 0.93807(19) 0.88802(16) 0.25526(12) 0.0227(4) Uani 1 1 d . . . . .
H2A H 0.989839 0.933054 0.228125 0.027 Uiso 1 1 calc R . . . .

loop_
_atom_site_aniso_label
_atom_site_aniso_U_11
_atom_site_aniso_U_22
_atom_site_aniso_U_33
_atom_site_aniso_U_23
_atom_site_aniso_U_13
_atom_site_aniso_U_12
Er1 0.01682(7) 0.02286(8) 0.01802(7) -0.00072(4) 0.00235(5) 0.00109(4)
O1 0.0166(7) 0.0295(8) 0.0189(7) -0.0044(5) 0.0017(5) 0.0005(5)
O2 0.0187(7) 0.0314(8) 0.0235(7) -0.0063(6) 0.0030(5) 0.0015(6)
N1 0.0220(9) 0.0295(10) 0.0334(10) 0.0023(8) 0.0001(7) -0.0004(7)
N2 0.0234(9) 0.0315(10) 0.0341(10) 0.0109(8) 0.0020(7) -0.0004(8)
N3 0.0188(8) 0.0279(9) 0.0306(9) 0.0028(7) 0.0034(7) 0.0007(7)
N4 0.0213(9) 0.0270(9) 0.0299(9) 0.0042(7) -0.0008(7) 0.0022(7)
N5 0.0223(9) 0.0296(9) 0.0205(8) 0.0043(7) 0.0032(7) 0.0027(7)
N6 0.0225(9) 0.0381(10) 0.0226(9) 0.0066(8) 0.0024(7) 0.0023(8)
N7 0.0202(8) 0.0251(9) 0.0217(8) -0.0008(7) 0.0018(6) 0.0011(7)
N8 0.0235(8) 0.0245(8) 0.0167(8) 0.0000(6) 0.0014(6) 0.0012(7)
N9 0.0238(9) 0.0239(9) 0.0246(9) -0.0015(7) 0.0058(7) -0.0002(7)
N10 0.0186(8) 0.0273(9) 0.0195(8) -0.0011(7) 0.0020(6) -0.0003(7)
N11 0.0225(8) 0.0249(9) 0.0178(8) 0.0011(6) 0.0027(6) 0.0014(7)
N12 0.0215(8) 0.0220(8) 0.0206(8) 0.0005(6) 0.0025(6) 0.0014(6)
C1 0.0296(12) 0.0305(12) 0.0465(14) 0.0041(10) -0.0067(10) -0.0029(9)
C2 0.0295(13) 0.0355(14) 0.0683(19) 0.0179(13) -0.0066(12) -0.0090(10)
C3 0.0253(11) 0.0387(14) 0.0536(15) 0.0225(12) 0.0017(10) -0.0014(10)
C4 0.0210(10) 0.0291(11) 0.0409(13) -0.0009(9) 0.0050(9) 0.0009(8)
C5 0.0195(10) 0.0311(12) 0.0462(14) -0.0048(10) -0.0047(9) 0.0033(9)
C6 0.0276(11) 0.0290(11) 0.0335(12) -0.0004(9) -0.0082(9) 0.0038(9)
C7 0.0239(10) 0.0330(11) 0.0265(11) 0.0006(9) 0.0058(8) 0.0043(9)
C8 0.0274(11) 0.0482(14) 0.0253(11) -0.0071(10) 0.0082(9) 0.0011(10)
C9 0.0284(12) 0.0532(15) 0.0185(10) 0.0007(10) 0.0053(9) -0.0005(10)
C10 0.0233(10) 0.0302(11) 0.0240(10) 0.0001(8) -0.0009(8) 0.0037(8)
C11 0.0289(11) 0.0307(11) 0.0247(10) 0.0023(9) -0.0025(8) 0.0065(9)
C12 0.0315(11) 0.0261(10) 0.0189(9) 0.0006(8) 0.0012(8) 0.0017(8)
C13 0.0277(11) 0.0256(11) 0.0312(11) -0.0033(9) 0.0049(9) 0.0014(8)
C14 0.0259(11) 0.0343(12) 0.0291(11) -0.0102(9) 0.0081(9) 0.0034(9)
C15 0.0212(10) 0.0353(12) 0.0213(10) -0.0031(8) 0.0053(8) 0.0000(8)
C16 0.0252(10) 0.0290(11) 0.0187(9) 0.0000(8) 0.0006(8) 0.0032(8)
C17 0.0237(10) 0.0295(11) 0.0236(10) -0.0035(8) -0.0045(8) 0.0028(8)
C18 0.0211(10) 0.0238(10) 0.0278(10) -0.0021(8) -0.0002(8) 0.0000(8)
C19 0.0195(10) 0.0236(10) 0.0190(9) -0.0004(7) 0.0031(7) 0.0006(7)
C20 0.0185(9) 0.0255(10) 0.0195(9) -0.0007(8) 0.0029(7) -0.0005(8)
C21 0.0189(10) 0.0264(10) 0.0193(10) -0.0011(7) 0.0050(8) -0.0001(7)
C22 0.0228(10) 0.0267(10) 0.0178(9) -0.0027(7) 0.0054(7) -0.0005(8)
C23 0.0180(9) 0.0284(10) 0.0215(9) -0.0007(8) 0.0034(7) 0.0000(8)
C24 0.0212(9) 0.0269(10) 0.0148(8) 0.0003(7) 0.0018(7) -0.0023(8)
C25 0.0228(10) 0.0328(11) 0.0220(10) -0.0063(9) 0.0063(8) -0.0002(9)
C26 0.0450(14) 0.0363(13) 0.0218(11) -0.0031(9) 0.0138(10) -0.0004(10)
C27 0.0313(11) 0.0309(11) 0.0292(11) -0.0077(9) 0.0082(9) 0.0025(9)
C28 0.0245(12) 0.0590(17) 0.0390(13) -0.0217(12) 0.0123(10) -0.0027(11)
C29 0.0227(10) 0.0283(10) 0.0162(9) -0.0005(8) 0.0008(7) -0.0017(8)
C30 0.0287(11) 0.0305(11) 0.0167(9) -0.0019(8) 0.0028(8) -0.0018(9)
C31 0.0262(10) 0.0322(11) 0.0191(9) -0.0020(8) 0.0010(8) -0.0072(9)
C32 0.0298(11) 0.0331(11) 0.0204(10) 0.0018(9) 0.0006(8) 0.0022(9)
B1 0.0276(12) 0.0340(13) 0.0257(12) 0.0104(10) 0.0025(10) 0.0027(10)
B2 0.0225(11) 0.0248(11) 0.0208(10) 0.0007(9) 0.0035(8) -0.0002(9)

loop_
_atom_type_symbol
_atom_type_description
_atom_type_scat_dispersion_real
_atom_type_scat_dispersion_imag
_atom_type_scat_source
C C 0.0181 0.0091 'International Tables Vol C Tables 4.2.6.8 and 6.1.1.4'
H H 0.0000 0.0000 'International Tables Vol C Tables 4.2.6.8 and 6.1.1.4'
B B 0.0090 0.0039 'International Tables Vol C Tables 4.2.6.8 and 6.1.1.4'
N N 0.0311 0.0180 'International Tables Vol C Tables 4.2.6.8 and 6.1.1.4'
O O 0.0492 0.0322 'International Tables Vol C Tables 4.2.6.8 and 6.1.1.4'
Er Er -9.4367 3.9380 'International Tables Vol C Tables 4.2.6.8 and 6.1.1.4'

loop_
_exptl_crystal_face_index_h
_exptl_crystal_face_index_k
_exptl_crystal_face_index_l
_exptl_crystal_face_perp_dist
2 -1 -13 0.0225
-2 9 -1 0.0570
2 -8 -6 0.0423
0 -8 6 0.0501
-8 0 -2 0.0339
-1 8 -7 0.0413
-2 8 7 0.0579
-2 -1 13 0.0237
2 1 -13 0.0146
8 0 1 0.0419

loop_
_geom_angle_atom_site_label_1
_geom_angle_atom_site_label_2
_geom_angle_atom_site_label_3
_geom_angle
_geom_angle_site_symmetry_1
_geom_angle_site_symmetry_3
_geom_angle_publ_flag
O1 Er1 O2 70.02(5) . . ?
O1 Er1 N1 78.61(6) . . ?
O1 Er1 N3 141.43(6) . . ?
O1 Er1 N5 73.57(6) . . ?
O1 Er1 N7 75.45(6) . . ?
O1 Er1 N9 137.60(6) . . ?
O1 Er1 N11 121.95(5) . . ?
O2 Er1 N1 76.25(6) . . ?
O2 Er1 N3 121.73(6) . . ?
O2 Er1 N5 137.83(6) . . ?
O2 Er1 N7 78.48(6) . . ?
O2 Er1 N9 74.80(6) . . ?
O2 Er1 N11 142.72(5) . . ?
N1 Er1 N7 148.61(6) . . ?
N3 Er1 N1 70.45(6) . . ?
N3 Er1 N7 140.08(6) . . ?
N3 Er1 N11 73.04(6) . . ?
N5 Er1 N1 76.38(6) . . ?
N5 Er1 N3 77.15(6) . . ?
N5 Er1 N7 112.15(6) . . ?
N5 Er1 N11 75.98(6) . . ?
N9 Er1 N1 115.20(6) . . ?
N9 Er1 N3 78.08(6) . . ?
N9 Er1 N5 146.75(6) . . ?
N9 Er1 N7 75.00(6) . . ?
N9 Er1 N11 75.80(6) . . ?
N11 Er1 N1 138.04(6) . . ?
N11 Er1 N7 72.14(6) . . ?
C19 O1 Er1 118.33(13) . . ?
C20 O2 Er1 117.25(12) . . ?
N2 N1 Er1 121.18(14) . . ?
C1 N1 Er1 132.16(16) . . ?
C1 N1 N2 105.2(2) . . ?
N1 N2 B1 122.30(18) . . ?
C3 N2 N1 110.2(2) . . ?
C3 N2 B1 127.5(2) . . ?
N4 N3 Er1 122.87(13) . . ?
C4 N3 Er1 130.10(16) . . ?
C4 N3 N4 105.63(18) . . ?
N3 N4 B1 122.01(17) . . ?
C6 N4 N3 110.19(19) . . ?
C6 N4 B1 127.7(2) . . ?
N6 N5 Er1 125.17(14) . . ?
C7 N5 Er1 128.71(14) . . ?
C7 N5 N6 105.93(18) . . ?
N5 N6 B1 120.42(18) . . ?
C9 N6 N5 109.8(2) . . ?
C9 N6 B1 129.8(2) . . ?
N8 N7 Er1 122.83(12) . . ?
C10 N7 Er1 131.76(15) . . ?
C10 N7 N8 105.40(17) . . ?
N7 N8 B2 121.63(17) . . ?
C12 N8 N7 110.26(17) . . ?
C12 N8 B2 128.12(19) . . ?
N10 N9 Er1 125.05(13) . . ?
C13 N9 Er1 128.42(15) . . ?
C13 N9 N10 106.12(18) . . ?
N9 N10 B2 121.28(17) . . ?
C15 N10 N9 109.69(18) . . ?
C15 N10 B2 128.98(18) . . ?
N12 N11 Er1 122.67(12) . . ?
C16 N11 Er1 130.35(14) . . ?
C16 N11 N12 105.62(17) . . ?
N11 N12 B2 121.66(17) . . ?
C18 N12 N11 109.82(17) . . ?
C18 N12 B2 128.52(18) . . ?
N1 C1 H1 124.4 . . ?
N1 C1 C2 111.2(2) . . ?
C2 C1 H1 124.4 . . ?
C1 C2 H2 127.6 . . ?
C3 C2 C1 104.8(2) . . ?
C3 C2 H2 127.6 . . ?
N2 C3 C2 108.6(2) . . ?
N2 C3 H3 125.7 . . ?
C2 C3 H3 125.7 . . ?
N3 C4 H4 124.5 . . ?
N3 C4 C5 110.9(2) . . ?
C5 C4 H4 124.5 . . ?
C4 C5 H5 127.7 . . ?
C6 C5 C4 104.7(2) . . ?
C6 C5 H5 127.7 . . ?
N4 C6 C5 108.6(2) . . ?
N4 C6 H6 125.7 . . ?
C5 C6 H6 125.7 . . ?
N5 C7 H7 124.6 . . ?
N5 C7 C8 110.9(2) . . ?
C8 C7 H7 124.6 . . ?
C7 C8 H8 127.6 . . ?
C9 C8 C7 104.7(2) . . ?
C9 C8 H8 127.6 . . ?
N6 C9 C8 108.7(2) . . ?
N6 C9 H9 125.6 . . ?
C8 C9 H9 125.6 . . ?
N7 C10 H10 124.5 . . ?
N7 C10 C11 111.1(2) . . ?
C11 C10 H10 124.5 . . ?
C10 C11 H11 127.6 . . ?
C12 C11 C10 104.85(19) . . ?
C12 C11 H11 127.6 . . ?
N8 C12 C11 108.4(2) . . ?
N8 C12 H12 125.8 . . ?
C11 C12 H12 125.8 . . ?
N9 C13 H13 124.6 . . ?
N9 C13 C14 110.9(2) . . ?
C14 C13 H13 124.6 . . ?
C13 C14 H14 127.7 . . ?
C15 C14 C13 104.66(19) . . ?
C15 C14 H14 127.7 . . ?
N10 C15 C14 108.7(2) . . ?
N10 C15 H15 125.7 . . ?
C14 C15 H15 125.7 . . ?
N11 C16 H16 124.5 . . ?
N11 C16 C17 111.04(19) . . ?
C17 C16 H16 124.5 . . ?
C16 C17 H17 127.6 . . ?
C18 C17 C16 104.83(18) . . ?
C18 C17 H17 127.6 . . ?
N12 C18 C17 108.69(19) . . ?
N12 C18 H18 125.7 . . ?
C17 C18 H18 125.7 . . ?
O1 C19 C20 116.90(18) . . ?
O1 C19 C21 123.59(19) . . ?
C21 C19 C20 119.51(18) . . ?
O2 C20 C19 117.33(18) . . ?
O2 C20 C22 123.27(18) . . ?
C22 C20 C19 119.39(18) . . ?
C19 C21 C25 119.83(18) . . ?
C23 C21 C19 117.09(19) . . ?
C23 C21 C25 123.06(19) . . ?
C20 C22 H22 119.7 . . ?
C24 C22 C20 120.51(18) . . ?
C24 C22 H22 119.7 . . ?
C21 C23 H23 118.0 . . ?
C21 C23 C24 124.06(19) . . ?
C24 C23 H23 118.0 . . ?
C22 C24 C23 119.13(18) . . ?
C22 C24 C29 122.95(18) . . ?
C23 C24 C29 117.91(18) . . ?
C21 C25 C26 108.79(18) . . ?
C21 C25 C27 110.16(18) . . ?
C27 C25 C26 110.21(19) . . ?
C28 C25 C21 111.26(18) . . ?
C28 C25 C26 108.1(2) . . ?
C28 C25 C27 108.3(2) . . ?
C25 C26 H26A 109.5 . . ?
C25 C26 H26B 109.5 . . ?
C25 C26 H26C 109.5 . . ?
H26A C26 H26B 109.5 . . ?
H26A C26 H26C 109.5 . . ?
H26B C26 H26C 109.5 . . ?
C25 C27 H27A 109.5 . . ?
C25 C27 H27B 109.5 . . ?
C25 C27 H27C 109.5 . . ?
H27A C27 H27B 109.5 . . ?
H27A C27 H27C 109.5 . . ?
H27B C27 H27C 109.5 . . ?
C25 C28 H28A 109.5 . . ?
C25 C28 H28B 109.5 . . ?
C25 C28 H28C 109.5 . . ?
H28A C28 H28B 109.5 . . ?
H28A C28 H28C 109.5 . . ?
H28B C28 H28C 109.5 . . ?
C24 C29 C30 111.67(17) . . ?
C24 C29 C31 108.98(16) . . ?
C24 C29 C32 109.05(18) . . ?
C30 C29 C31 108.93(18) . . ?
C30 C29 C32 108.71(17) . . ?
C31 C29 C32 109.48(18) . . ?
C29 C30 H30A 109.5 . . ?
C29 C30 H30B 109.5 . . ?
C29 C30 H30C 109.5 . . ?
H30A C30 H30B 109.5 . . ?
H30A C30 H30C 109.5 . . ?
H30B C30 H30C 109.5 . . ?
C29 C31 H31A 109.5 . . ?
C29 C31 H31B 109.5 . . ?
C29 C31 H31C 109.5 . . ?
H31A C31 H31B 109.5 . . ?
H31A C31 H31C 109.5 . . ?
H31B C31 H31C 109.5 . . ?
C29 C32 H32A 109.5 . . ?
C29 C32 H32B 109.5 . . ?
C29 C32 H32C 109.5 . . ?
H32A C32 H32B 109.5 . . ?
H32A C32 H32C 109.5 . . ?
H32B C32 H32C 109.5 . . ?
N2 B1 N4 108.80(19) . . ?
N2 B1 H1A 109.8 . . ?
N4 B1 H1A 109.8 . . ?
N6 B1 N2 109.27(19) . . ?
N6 B1 N4 109.19(19) . . ?
N6 B1 H1A 109.8 . . ?
N8 B2 N10 109.55(17) . . ?
N8 B2 N12 109.01(17) . . ?
N8 B2 H2A 109.6 . . ?
N10 B2 H2A 109.6 . . ?
N12 B2 N10 109.48(17) . . ?
N12 B2 H2A 109.6 . . ?

loop_
_geom_bond_atom_site_label_1
_geom_bond_atom_site_label_2
_geom_bond_distance
_geom_bond_site_symmetry_2
_geom_bond_publ_flag
Er1 O1 2.2846(14) . ?
Er1 O2 2.3058(14) . ?
Er1 N1 2.505(2) . ?
Er1 N3 2.4787(18) . ?
Er1 N5 2.4415(18) . ?
Er1 N7 2.5206(18) . ?
Er1 N9 2.4406(18) . ?
Er1 N11 2.5042(18) . ?
O1 C19 1.282(3) . ?
O2 C20 1.284(2) . ?
N1 N2 1.371(3) . ?
N1 C1 1.344(3) . ?
N2 C3 1.344(3) . ?
N2 B1 1.541(3) . ?
N3 N4 1.362(3) . ?
N3 C4 1.344(3) . ?
N4 C6 1.347(3) . ?
N4 B1 1.545(3) . ?
N5 N6 1.365(3) . ?
N5 C7 1.340(3) . ?
N6 C9 1.347(3) . ?
N6 B1 1.540(3) . ?
N7 N8 1.369(2) . ?
N7 C10 1.345(3) . ?
N8 C12 1.347(3) . ?
N8 B2 1.538(3) . ?
N9 N10 1.364(3) . ?
N9 C13 1.338(3) . ?
N10 C15 1.348(3) . ?
N10 B2 1.542(3) . ?
N11 N12 1.369(2) . ?
N11 C16 1.342(3) . ?
N12 C18 1.347(3) . ?
N12 B2 1.538(3) . ?
C1 H1 0.9500 . ?
C1 C2 1.387(4) . ?
C2 H2 0.9500 . ?
C2 C3 1.371(4) . ?
C3 H3 0.9500 . ?
C4 H4 0.9500 . ?
C4 C5 1.392(3) . ?
C5 H5 0.9500 . ?
C5 C6 1.373(4) . ?
C6 H6 0.9500 . ?
C7 H7 0.9500 . ?
C7 C8 1.392(3) . ?
C8 H8 0.9500 . ?
C8 C9 1.372(4) . ?
C9 H9 0.9500 . ?
C10 H10 0.9500 . ?
C10 C11 1.391(3) . ?
C11 H11 0.9500 . ?
C11 C12 1.376(3) . ?
C12 H12 0.9500 . ?
C13 H13 0.9500 . ?
C13 C14 1.391(3) . ?
C14 H14 0.9500 . ?
C14 C15 1.375(3) . ?
C15 H15 0.9500 . ?
C16 H16 0.9500 . ?
C16 C17 1.388(3) . ?
C17 H17 0.9500 . ?
C17 C18 1.372(3) . ?
C18 H18 0.9500 . ?
C19 C20 1.462(3) . ?
C19 C21 1.440(3) . ?
C20 C22 1.420(3) . ?
C21 C23 1.371(3) . ?
C21 C25 1.532(3) . ?
C22 H22 0.9500 . ?
C22 C24 1.367(3) . ?
C23 H23 0.9500 . ?
C23 C24 1.437(3) . ?
C24 C29 1.530(3) . ?
C25 C26 1.541(3) . ?
C25 C27 1.535(3) . ?
C25 C28 1.529(3) . ?
C26 H26A 0.9800 . ?
C26 H26B 0.9800 . ?
C26 H26C 0.9800 . ?
C27 H27A 0.9800 . ?
C27 H27B 0.9800 . ?
C27 H27C 0.9800 . ?
C28 H28A 0.9800 . ?
C28 H28B 0.9800 . ?
C28 H28C 0.9800 . ?
C29 C30 1.533(3) . ?
C29 C31 1.534(3) . ?
C29 C32 1.541(3) . ?
C30 H30A 0.9800 . ?
C30 H30B 0.9800 . ?
C30 H30C 0.9800 . ?
C31 H31A 0.9800 . ?
C31 H31B 0.9800 . ?
C31 H31C 0.9800 . ?
C32 H32A 0.9800 . ?
C32 H32B 0.9800 . ?
C32 H32C 0.9800 . ?
B1 H1A 1.1200 . ?
B2 H2A 1.1200 . ?

loop_
_exptl_oxdiff_crystal_face_indexfrac_h
_exptl_oxdiff_crystal_face_indexfrac_k
_exptl_oxdiff_crystal_face_indexfrac_l
_exptl_oxdiff_crystal_face_x
_exptl_oxdiff_crystal_face_y
_exptl_oxdiff_crystal_face_z
2.2103 -0.8958 -12.5145 -0.0571 -0.2448 -0.9679
-2.1437 9.2090 -1.3424 0.2266 0.9458 -0.2326
2.1979 -8.4402 -5.5698 -0.3157 -0.8954 -0.3140
0.4371 -8.3179 6.2247 -0.2655 -0.7488 0.6073
-7.7772 0.3165 -2.0987 -0.8472 0.5184 -0.1164
-0.8490 7.7509 -7.1643 0.1740 0.7231 -0.6684
-2.3263 7.6273 7.3382 0.2943 0.8354 0.4641
-1.5256 -1.4245 12.5217 0.0088 -0.0033 1.0000
1.5256 1.4245 -12.5217 -0.0088 0.0033 -1.0000
7.9972 -0.1659 0.8033 0.8530 -0.5218 0.0125
